data_4504041
loop_
_publ_author_name
'Wu, Chuan-De'
'Ayyappan, Ponnaiyan'
'Evans, Owen R.'
'Lin, Wenbin'

_publ_section_title
;
 Synthesis and X-ray Structures of Cadmium Coordination Polymers Based on
 New Pyridine&#x2212;Carboxylate and Imidazole&#x2212;Carboxylate Linkers
;
_journal_issue 9
_journal_name_full 'Crystal Growth &amp; Design'
_journal_page_first 1690
_journal_paper_doi 10.1021/cg060677j
_journal_volume 7
_journal_year 2007
_chemical_formula_sum 'C32 H24 Cd N2 O4'
_chemical_formula_weight 612.93
_chemical_name_systematic
; 
 ? 
;
_space_group_IT_number 14
_symmetry_cell_setting monoclinic
_symmetry_space_group_name_Hall '-P 2ybc'
_symmetry_space_group_name_H-M 'P 1 21/c 1'
_atom_sites_solution_hydrogens geom
_atom_sites_solution_primary direct
_atom_sites_solution_secondary difmap
_audit_creation_method SHELXL-97
_cell_angle_alpha 90.00
_cell_angle_beta 92.690(4)
_cell_angle_gamma 90.00
_cell_formula_units_Z 2
_cell_length_a 5.0536(10)
_cell_length_b 8.3267(16)
_cell_length_c 30.561(6)
_cell_measurement_reflns_used 13908
_cell_measurement_temperature 173(2)
_cell_measurement_theta_max 28.31
_cell_measurement_theta_min 1.33
_cell_volume 1284.6(4)
_computing_structure_refinement 'SHELXL-97 (Sheldrick, 1997)'
_computing_structure_solution 'SHELXS-97 (Sheldrick, 1990)'
_diffrn_ambient_temperature 173(2)
_diffrn_measured_fraction_theta_full 0.978
_diffrn_measured_fraction_theta_max 0.978
_diffrn_radiation_monochromator graphite
_diffrn_radiation_source 'fine-focus sealed tube'
_diffrn_radiation_type MoK\a
_diffrn_radiation_wavelength 0.71073
_diffrn_reflns_av_R_equivalents 0.0228
_diffrn_reflns_av_sigmaI/netI 0.0170
_diffrn_reflns_limit_h_max 6
_diffrn_reflns_limit_h_min -6
_diffrn_reflns_limit_k_max 11
_diffrn_reflns_limit_k_min -11
_diffrn_reflns_limit_l_max 40
_diffrn_reflns_limit_l_min -40
_diffrn_reflns_number 13908
_diffrn_reflns_theta_full 28.31
_diffrn_reflns_theta_max 28.31
_diffrn_reflns_theta_min 1.33
_diffrn_standards_decay_% none
_diffrn_standards_interval_count none
_diffrn_standards_interval_time none
_diffrn_standards_number none
_exptl_absorpt_coefficient_mu 0.892
_exptl_absorpt_correction_T_max 1.000
_exptl_absorpt_correction_T_min 0.856
_exptl_absorpt_correction_type multi-scan
_exptl_absorpt_process_details SADABS
_exptl_crystal_colour Brown
_exptl_crystal_density_diffrn 1.585
_exptl_crystal_density_method 'not measured'
_exptl_crystal_description Bloc
_exptl_crystal_F_000 620
_refine_diff_density_max 0.514
_refine_diff_density_min -0.554
_refine_diff_density_rms 0.127
_refine_ls_extinction_method none
_refine_ls_goodness_of_fit_ref 1.268
_refine_ls_hydrogen_treatment constr
_refine_ls_matrix_type full
_refine_ls_number_parameters 178
_refine_ls_number_reflns 3111
_refine_ls_number_restraints 0
_refine_ls_restrained_S_all 1.268
_refine_ls_R_factor_all 0.0348
_refine_ls_R_factor_gt 0.0292
_refine_ls_shift/su_max 0.000
_refine_ls_shift/su_mean 0.000
_refine_ls_structure_factor_coef Fsqd
_refine_ls_weighting_details 'calc w=1/[\s^2^(Fo^2^)+(0.0448P)^2^+0.8749P] where P=(Fo^2^+2Fc^2^)/3'
_refine_ls_weighting_scheme calc
_refine_ls_wR_factor_gt 0.0785
_refine_ls_wR_factor_ref 0.0915
_reflns_number_gt 2805
_reflns_number_total 3111
_reflns_threshold_expression >2sigma(I)
_cod_data_source_file cg060677jsi20061004_094350.cif
_cod_data_source_block new1
_cod_original_sg_symbol_H-M P2(1)/c
_cod_database_code 4504041

loop_
_symmetry_equiv_pos_as_xyz
'x, y, z'
'-x, y+1/2, -z+1/2'
'-x, -y, -z'
'x, -y-1/2, z-1/2'

loop_
_atom_site_label
_atom_site_type_symbol
_atom_site_fract_x
_atom_site_fract_y
_atom_site_fract_z
_atom_site_U_iso_or_equiv
_atom_site_adp_type
_atom_site_occupancy
_atom_site_symmetry_multiplicity
_atom_site_calc_flag
_atom_site_refinement_flags
Cd1 Cd 0.5000 0.0000 0.0000 0.01892(9) Uani 1 2 d S
O1 O 0.1213(3) 0.3649(2) 0.47797(5) 0.0224(4) Uani 1 1 d .
O2 O -0.2779(3) 0.3827(2) 0.44428(5) 0.0226(3) Uani 1 1 d .
N1 N 0.5645(4) 0.2229(2) 0.04725(7) 0.0240(4) Uani 1 1 d .
C9 C 0.0708(5) 0.3174(3) 0.24251(8) 0.0265(5) Uani 1 1 d .
H9 H -0.0114 0.2602 0.2187 0.032 Uiso 1 1 calc R
C8 C 0.2918(5) 0.4130(3) 0.23549(8) 0.0212(5) Uani 1 1 d .
C1 C 0.4404(5) 0.2328(3) 0.08500(8) 0.0240(5) Uani 1 1 d .
H1 H 0.3256 0.1474 0.0921 0.029 Uiso 1 1 calc R
C2 C 0.4682(6) 0.3597(3) 0.11436(8) 0.0281(5) Uani 1 1 d .
C6 C 0.3378(6) 0.3494(3) 0.15623(8) 0.0278(5) Uani 1 1 d .
H6 H 0.1898 0.2794 0.1575 0.033 Uiso 1 1 calc R
C7 C 0.4094(5) 0.4299(3) 0.19254(8) 0.0257(5) Uani 1 1 d .
H7 H 0.5495 0.5052 0.1905 0.031 Uiso 1 1 calc R
C13 C 0.4054(6) 0.4954(3) 0.27147(9) 0.0252(5) Uani 1 1 d .
H13 H 0.5547 0.5623 0.2676 0.030 Uiso 1 1 calc R
C5 C 0.7173(8) 0.3454(4) 0.03664(11) 0.0520(10) Uani 1 1 d .
H5 H 0.8055 0.3415 0.0099 0.062 Uiso 1 1 calc R
C3 C 0.6276(12) 0.4861(4) 0.10250(14) 0.0649(15) Uani 1 1 d .
H3 H 0.6511 0.5770 0.1211 0.078 Uiso 1 1 calc R
C4 C 0.7514(14) 0.4782(5) 0.06342(17) 0.090(2) Uani 1 1 d .
H4 H 0.8607 0.5643 0.0548 0.108 Uiso 1 1 calc R
C12 C 0.3044(6) 0.4813(3) 0.31278(9) 0.0243(5) Uani 1 1 d .
H12 H 0.3868 0.5382 0.3367 0.029 Uiso 1 1 calc R
C11 C 0.0855(5) 0.3860(3) 0.31981(7) 0.0208(5) Uani 1 1 d .
C14 C -0.0296(5) 0.3718(3) 0.36297(8) 0.0223(5) Uani 1 1 d .
H14 H -0.2114 0.3431 0.3635 0.027 Uiso 1 1 calc R
C15 C 0.1004(5) 0.3958(3) 0.40131(8) 0.0221(5) Uani 1 1 d .
H15 H 0.2828 0.4236 0.4014 0.027 Uiso 1 1 calc R
C16 C -0.0281(5) 0.3812(3) 0.44442(7) 0.0186(4) Uani 1 1 d .
C10 C -0.0301(5) 0.3048(3) 0.28361(8) 0.0261(5) Uani 1 1 d .
H10 H -0.1814 0.2394 0.2874 0.031 Uiso 1 1 calc R

loop_
_atom_site_aniso_label
_atom_site_aniso_U_11
_atom_site_aniso_U_22
_atom_site_aniso_U_33
_atom_site_aniso_U_23
_atom_site_aniso_U_13
_atom_site_aniso_U_12
Cd1 0.02230(14) 0.02360(14) 0.01113(13) -0.00239(8) 0.00384(9) -0.00059(8)
O1 0.0270(9) 0.0284(9) 0.0118(8) 0.0020(6) 0.0021(6) -0.0002(7)
O2 0.0208(8) 0.0323(9) 0.0149(8) -0.0016(7) 0.0050(6) 0.0020(7)
N1 0.0337(11) 0.0245(10) 0.0143(10) -0.0025(7) 0.0059(8) -0.0013(8)
C9 0.0318(13) 0.0325(13) 0.0153(11) -0.0060(9) 0.0026(10) -0.0032(10)
C8 0.0280(12) 0.0206(11) 0.0153(11) -0.0014(8) 0.0037(9) 0.0038(9)
C1 0.0302(13) 0.0257(12) 0.0163(11) -0.0025(9) 0.0049(9) -0.0034(10)
C2 0.0421(15) 0.0252(12) 0.0177(12) -0.0024(9) 0.0103(10) -0.0011(11)
C6 0.0384(14) 0.0265(12) 0.0194(12) -0.0030(9) 0.0095(10) -0.0017(10)
C7 0.0336(14) 0.0252(12) 0.0191(12) -0.0018(9) 0.0086(10) -0.0006(10)
C13 0.0279(13) 0.0273(13) 0.0208(12) -0.0006(9) 0.0045(10) -0.0033(9)
C5 0.096(3) 0.0339(15) 0.0301(16) -0.0114(12) 0.0393(18) -0.0225(17)
C3 0.126(4) 0.0309(17) 0.042(2) -0.0178(14) 0.048(2) -0.0316(19)
C4 0.174(6) 0.042(2) 0.061(3) -0.0292(19) 0.081(4) -0.058(3)
C12 0.0284(13) 0.0263(12) 0.0182(12) -0.0036(9) 0.0011(10) -0.0018(9)
C11 0.0237(11) 0.0238(11) 0.0149(11) -0.0009(8) 0.0021(9) 0.0034(9)
C14 0.0225(11) 0.0259(12) 0.0188(11) -0.0008(9) 0.0054(9) 0.0010(9)
C15 0.0223(11) 0.0261(11) 0.0183(11) 0.0002(9) 0.0056(9) 0.0007(9)
C16 0.0237(11) 0.0188(10) 0.0137(10) -0.0002(8) 0.0044(8) 0.0012(8)
C10 0.0259(12) 0.0321(13) 0.0206(12) -0.0047(10) 0.0044(10) -0.0056(10)

loop_
_atom_type_symbol
_atom_type_description
_atom_type_scat_dispersion_real
_atom_type_scat_dispersion_imag
_atom_type_scat_source
C C 0.0033 0.0016 'International Tables Vol C Tables 4.2.6.8 and 6.1.1.4'
H H 0.0000 0.0000 'International Tables Vol C Tables 4.2.6.8 and 6.1.1.4'
N N 0.0061 0.0033 'International Tables Vol C Tables 4.2.6.8 and 6.1.1.4'
O O 0.0106 0.0060 'International Tables Vol C Tables 4.2.6.8 and 6.1.1.4'
Cd Cd -0.8075 1.2024 'International Tables Vol C Tables 4.2.6.8 and 6.1.1.4'

loop_
_geom_angle_atom_site_label_1
_geom_angle_atom_site_label_2
_geom_angle_atom_site_label_3
_geom_angle
_geom_angle_site_symmetry_1
_geom_angle_site_symmetry_3
O1 Cd1 O1 180.00(12) 2_645 4_565
O1 Cd1 O2 89.77(6) 2_645 4_665
O1 Cd1 O2 90.23(6) 4_565 4_665
O1 Cd1 O2 90.23(6) 2_645 2_545
O1 Cd1 O2 89.77(6) 4_565 2_545
O2 Cd1 O2 180.00(9) 4_665 2_545
O1 Cd1 N1 83.31(7) 2_645 3_655
O1 Cd1 N1 96.69(7) 4_565 3_655
O2 Cd1 N1 86.51(7) 4_665 3_655
O2 Cd1 N1 93.49(7) 2_545 3_655
O1 Cd1 N1 96.69(7) 2_645 .
O1 Cd1 N1 83.31(7) 4_565 .
O2 Cd1 N1 93.49(7) 4_665 .
O2 Cd1 N1 86.51(7) 2_545 .
N1 Cd1 N1 180.00(13) 3_655 .
C16 O1 Cd1 130.54(15) . 2_655
C16 O2 Cd1 121.63(15) . 2
C5 N1 C1 117.6(2) . .
C5 N1 Cd1 121.24(17) . .
C1 N1 Cd1 121.14(17) . .
C10 C9 C8 121.0(2) . .
C13 C8 C9 117.5(2) . .
C13 C8 C7 119.1(2) . .
C9 C8 C7 123.4(2) . .
N1 C1 C2 124.4(2) . .
C3 C2 C1 116.9(2) . .
C3 C2 C6 124.3(3) . .
C1 C2 C6 118.8(2) . .
C7 C6 C2 125.5(3) . .
C6 C7 C8 126.1(2) . .
C12 C13 C8 121.3(2) . .
N1 C5 C4 121.8(3) . .
C4 C3 C2 119.0(3) . .
C3 C4 C5 120.2(3) . .
C11 C12 C13 121.3(2) . .
C12 C11 C10 117.4(2) . .
C12 C11 C14 122.5(2) . .
C10 C11 C14 120.1(2) . .
C15 C14 C11 125.3(2) . .
C14 C15 C16 123.0(2) . .
O1 C16 O2 124.6(2) . .
O1 C16 C15 117.3(2) . .
O2 C16 C15 118.0(2) . .
C9 C10 C11 121.6(2) . .

loop_
_geom_bond_atom_site_label_1
_geom_bond_atom_site_label_2
_geom_bond_distance
_geom_bond_site_symmetry_2
Cd1 O1 2.2938(17) 2_645
Cd1 O1 2.2938(17) 4_565
Cd1 O2 2.3006(16) 4_665
Cd1 O2 2.3006(16) 2_545
Cd1 N1 2.365(2) 3_655
Cd1 N1 2.365(2) .
O1 C16 1.252(3) .
O1 Cd1 2.2938(17) 2_655
O2 C16 1.262(3) .
O2 Cd1 2.3006(16) 2
N1 C5 1.328(4) .
N1 C1 1.342(3) .
C9 C10 1.382(4) .
C9 C8 1.396(4) .
C8 C13 1.396(4) .
C8 C7 1.473(3) .
C1 C2 1.389(3) .
C2 C3 1.384(4) .
C2 C6 1.469(3) .
C6 C7 1.332(4) .
C13 C12 1.389(4) .
C5 C4 1.382(5) .
C3 C4 1.376(5) .
C12 C11 1.386(4) .
C11 C10 1.401(3) .
C11 C14 1.471(3) .
C14 C15 1.332(3) .
C15 C16 1.501(3) .
